data_2211057
loop_
_publ_author_name
'Guang-Le, Zhao'
'Jiang-Sheng, Li'
'Lei, Wang'

_publ_section_title
;
 Methyl 1-(2-cyanoethyl)-2-oxocyclopentanecarboxylate
;
_journal_coeditor_code HK2143
_journal_issue 11
_journal_name_full 'Acta Crystallographica Section E'
_journal_page_first o5095
_journal_page_last o5096
_journal_paper_doi 10.1107/S1600536806040700
_journal_volume 62
_journal_year 2006
_chemical_formula_iupac 'C10 H13 N O3'
_chemical_formula_moiety 'C10 H13 N O3'
_chemical_formula_sum 'C10 H13 N O3'
_chemical_formula_weight 195.21
_chemical_melting_point 313.9
_chemical_name_systematic
;
Methyl 1-(2-cyanoethyl)-2-oxocyclopentanecarboxylate
;
_space_group_IT_number 14
_symmetry_cell_setting monoclinic
_symmetry_space_group_name_Hall '-P 2yn'
_symmetry_space_group_name_H-M 'P 1 21/n 1'
_atom_sites_solution_hydrogens geom
_atom_sites_solution_primary direct
_atom_sites_solution_secondary difmap
_cell_angle_alpha 90.00
_cell_angle_beta 112.59(4)
_cell_angle_gamma 90.00
_cell_formula_units_Z 4
_cell_length_a 12.41(3)
_cell_length_b 6.300(16)
_cell_length_c 13.26(4)
_cell_measurement_reflns_used 894
_cell_measurement_temperature 294(2)
_cell_measurement_theta_max 26.28
_cell_measurement_theta_min 2.86
_cell_volume 957(4)
_computing_cell_refinement SMART
_computing_data_collection 'SMART (Bruker, 1997)'
_computing_data_reduction 'SAINT (Bruker, 1997)'
_computing_molecular_graphics 'SHELXTL (Bruker, 1997)'
_computing_publication_material SHELXTL
_computing_structure_refinement 'SHELXL97 (Sheldrick, 1997)'
_computing_structure_solution 'SHELXS97 (Sheldrick, 1997)'
_diffrn_ambient_temperature 294(2)
_diffrn_measured_fraction_theta_full 0.999
_diffrn_measured_fraction_theta_max 0.999
_diffrn_measurement_device_type 'Bruker SMART CCD area-detector diffractometer'
_diffrn_measurement_method '\f and \w scans'
_diffrn_radiation_monochromator graphite
_diffrn_radiation_source 'fine-focus sealed tube'
_diffrn_radiation_type MoK\a
_diffrn_radiation_wavelength 0.71073
_diffrn_reflns_av_R_equivalents 0.1457
_diffrn_reflns_av_sigmaI/netI 0.1408
_diffrn_reflns_limit_h_max 14
_diffrn_reflns_limit_h_min -13
_diffrn_reflns_limit_k_max 4
_diffrn_reflns_limit_k_min -7
_diffrn_reflns_limit_l_max 12
_diffrn_reflns_limit_l_min -15
_diffrn_reflns_number 4032
_diffrn_reflns_theta_full 25.01
_diffrn_reflns_theta_max 25.01
_diffrn_reflns_theta_min 1.91
_exptl_absorpt_coefficient_mu 0.100
_exptl_absorpt_correction_T_max 0.9861
_exptl_absorpt_correction_T_min 0.9802
_exptl_absorpt_correction_type multi-scan
_exptl_absorpt_process_details '(SADABS; Sheldrick, 1996)'
_exptl_crystal_colour colorless
_exptl_crystal_density_diffrn 1.354
_exptl_crystal_density_method 'not measured'
_exptl_crystal_description block
_exptl_crystal_F_000 416
_exptl_crystal_size_max 0.20
_exptl_crystal_size_mid 0.18
_exptl_crystal_size_min 0.14
_refine_diff_density_max 0.207
_refine_diff_density_min -0.275
_refine_ls_extinction_method none
_refine_ls_goodness_of_fit_ref 1.023
_refine_ls_hydrogen_treatment constr
_refine_ls_matrix_type full
_refine_ls_number_parameters 128
_refine_ls_number_reflns 1698
_refine_ls_number_restraints 0
_refine_ls_restrained_S_all 1.023
_refine_ls_R_factor_all 0.1442
_refine_ls_R_factor_gt 0.0577
_refine_ls_shift/su_max 0.001
_refine_ls_shift/su_mean 0.000
_refine_ls_structure_factor_coef Fsqd
_refine_ls_weighting_details 'calc w=1/[\s^2^(Fo^2^)+(0.0497P)^2^] where P=(Fo^2^+2Fc^2^)/3'
_refine_ls_weighting_scheme calc
_refine_ls_wR_factor_gt 0.1205
_refine_ls_wR_factor_ref 0.1476
_reflns_number_gt 754
_reflns_number_total 1698
_reflns_threshold_expression I>2\s(I)
_cod_data_source_file hk2143.cif
_cod_data_source_block I
_cod_original_sg_symbol_H-M 'P 21/n'
_cod_database_code 2211057

loop_
_symmetry_equiv_pos_as_xyz
'x, y, z'
'-x+1/2, y+1/2, -z+1/2'
'-x, -y, -z'
'x-1/2, -y-1/2, z-1/2'

loop_
_atom_site_type_symbol
_atom_site_label
_atom_site_fract_x
_atom_site_fract_y
_atom_site_fract_z
_atom_site_U_iso_or_equiv
_atom_site_adp_type
_atom_site_calc_flag
_atom_site_refinement_flags
_atom_site_occupancy
O O1 0.8455(2) 1.1548(4) 0.5631(2) 0.0576(8) Uani d . 1
O O2 0.9793(2) 0.8069(4) 0.8553(2) 0.0612(8) Uani d . 1
O O3 1.02878(19) 1.0869(4) 0.78339(17) 0.0551(8) Uani d . 1
N N1 1.2482(3) 0.6967(5) 0.8394(3) 0.0728(11) Uani d . 1
C C1 0.8261(3) 0.9912(6) 0.5986(3) 0.0408(9) Uani d . 1
C C2 0.7100(3) 0.9082(6) 0.5852(3) 0.0516(10) Uani d . 1
H H2A 0.6647 0.8737 0.5093 0.062 Uiso calc R 1
H H2B 0.6673 1.0118 0.6094 0.062 Uiso calc R 1
C C3 0.7339(3) 0.7107(6) 0.6553(3) 0.0573(11) Uani d . 1
H H3A 0.7404 0.7448 0.7288 0.069 Uiso calc R 1
H H3B 0.6724 0.6067 0.6242 0.069 Uiso calc R 1
C C4 0.8481(3) 0.6292(5) 0.6559(3) 0.0468(10) Uani d . 1
H H4A 0.8363 0.5495 0.5899 0.056 Uiso calc R 1
H H4B 0.8865 0.5386 0.7186 0.056 Uiso calc R 1
C C5 0.9192(3) 0.8268(5) 0.6617(3) 0.0372(9) Uani d . 1
C C6 1.0056(3) 0.8086(5) 0.6072(3) 0.0456(10) Uani d . 1
H H6A 1.0480 0.9413 0.6169 0.055 Uiso calc R 1
H H6B 0.9628 0.7884 0.5294 0.055 Uiso calc R 1
C C7 1.0928(3) 0.6292(6) 0.6497(3) 0.0562(11) Uani d . 1
H H7A 1.0509 0.5000 0.6510 0.067 Uiso calc R 1
H H7B 1.1315 0.6073 0.5994 0.067 Uiso calc R 1
C C8 1.1799(4) 0.6657(6) 0.7569(4) 0.0534(11) Uani d . 1
C C9 0.9777(3) 0.9008(6) 0.7780(3) 0.0442(10) Uani d . 1
C C10 1.0924(3) 1.1707(6) 0.8902(3) 0.0762(14) Uani d . 1
H H10A 1.0420 1.1794 0.9297 0.114 Uiso calc R 1
H H10B 1.1210 1.3097 0.8840 0.114 Uiso calc R 1
H H10C 1.1571 1.0790 0.9285 0.114 Uiso calc R 1

loop_
_atom_site_aniso_label
_atom_site_aniso_U_11
_atom_site_aniso_U_22
_atom_site_aniso_U_33
_atom_site_aniso_U_12
_atom_site_aniso_U_13
_atom_site_aniso_U_23
O1 0.0705(18) 0.0327(15) 0.0580(17) 0.0032(13) 0.0118(14) 0.0063(13)
O2 0.0702(18) 0.0631(18) 0.0428(16) -0.0064(14) 0.0134(14) 0.0100(14)
O3 0.0648(16) 0.0441(14) 0.0426(16) -0.0141(13) 0.0054(13) -0.0082(12)
N1 0.061(2) 0.078(3) 0.066(2) 0.0072(19) 0.009(2) 0.014(2)
C1 0.052(2) 0.0291(19) 0.031(2) 0.0047(18) 0.0050(17) -0.0067(17)
C2 0.044(2) 0.057(2) 0.044(2) 0.002(2) 0.0063(18) -0.004(2)
C3 0.052(2) 0.059(2) 0.055(2) -0.009(2) 0.0143(19) 0.000(2)
C4 0.058(2) 0.0325(19) 0.045(2) -0.0050(18) 0.0139(19) 0.0011(17)
C5 0.0390(19) 0.0291(19) 0.039(2) 0.0011(16) 0.0096(17) -0.0021(16)
C6 0.048(2) 0.046(2) 0.038(2) 0.0051(18) 0.0126(18) 0.0029(18)
C7 0.052(2) 0.062(2) 0.053(2) 0.010(2) 0.019(2) 0.001(2)
C8 0.052(2) 0.057(3) 0.055(3) 0.011(2) 0.024(2) 0.013(2)
C9 0.038(2) 0.034(2) 0.052(3) 0.0049(17) 0.0080(18) 0.004(2)
C10 0.080(3) 0.081(3) 0.047(3) -0.025(2) 0.002(2) -0.020(2)

loop_
_atom_type_symbol
_atom_type_description
_atom_type_scat_dispersion_real
_atom_type_scat_dispersion_imag
_atom_type_scat_source
C C 0.0033 0.0016 'International Tables Vol C Tables 4.2.6.8 and 6.1.1.4'
H H 0.0000 0.0000 'International Tables Vol C Tables 4.2.6.8 and 6.1.1.4'
N N 0.0061 0.0033 'International Tables Vol C Tables 4.2.6.8 and 6.1.1.4'
O O 0.0106 0.0060 'International Tables Vol C Tables 4.2.6.8 and 6.1.1.4'

loop_
_geom_angle_atom_site_label_1
_geom_angle_atom_site_label_2
_geom_angle_atom_site_label_3
_geom_angle
C9 O3 C10 116.8(3)
O1 C1 C2 126.3(3)
O1 C1 C5 124.9(4)
C2 C1 C5 108.7(3)
C1 C2 C3 105.3(3)
C1 C2 H2A 110.7
C3 C2 H2A 110.7
C1 C2 H2B 110.7
C3 C2 H2B 110.7
H2A C2 H2B 108.8
C4 C3 C2 104.2(3)
C4 C3 H3A 110.9
C2 C3 H3A 110.9
C4 C3 H3B 110.9
C2 C3 H3B 110.9
H3A C3 H3B 108.9
C3 C4 C5 104.4(3)
C3 C4 H4A 110.9
C5 C4 H4A 110.9
C3 C4 H4B 110.9
C5 C4 H4B 110.9
H4A C4 H4B 108.9
C9 C5 C6 111.3(3)
C9 C5 C4 110.5(3)
C6 C5 C4 114.9(3)
C9 C5 C1 108.4(3)
C6 C5 C1 108.3(3)
C4 C5 C1 103.0(3)
C5 C6 C7 114.6(3)
C5 C6 H6A 108.6
C7 C6 H6A 108.6
C5 C6 H6B 108.6
C7 C6 H6B 108.6
H6A C6 H6B 107.6
C8 C7 C6 114.1(3)
C8 C7 H7A 108.7
C6 C7 H7A 108.7
C8 C7 H7B 108.7
C6 C7 H7B 108.7
H7A C7 H7B 107.6
N1 C8 C7 178.8(5)
O2 C9 O3 123.4(4)
O2 C9 C5 125.3(4)
O3 C9 C5 111.3(3)
O3 C10 H10A 109.5
O3 C10 H10B 109.5
H10A C10 H10B 109.5
O3 C10 H10C 109.5
H10A C10 H10C 109.5
H10B C10 H10C 109.5

loop_
_geom_bond_atom_site_label_1
_geom_bond_atom_site_label_2
_geom_bond_distance
O1 C1 1.195(4)
O2 C9 1.178(5)
O3 C9 1.322(5)
O3 C10 1.432(5)
N1 C8 1.114(5)
C1 C2 1.479(6)
C1 C5 1.538(5)
C2 C3 1.513(6)
C2 H2A 0.9700
C2 H2B 0.9700
C3 C4 1.505(6)
C3 H3A 0.9700
C3 H3B 0.9700
C4 C5 1.511(5)
C4 H4A 0.9700
C4 H4B 0.9700
C5 C9 1.504(6)
C5 C6 1.511(5)
C6 C7 1.516(5)
C6 H6A 0.9700
C6 H6B 0.9700
C7 C8 1.436(6)
C7 H7A 0.9700
C7 H7B 0.9700
C10 H10A 0.9600
C10 H10B 0.9600
C10 H10C 0.9600

loop_
_geom_torsion_atom_site_label_1
_geom_torsion_atom_site_label_2
_geom_torsion_atom_site_label_3
_geom_torsion_atom_site_label_4
_geom_torsion
O1 C1 C2 C3 -173.8(3)
C5 C1 C2 C3 8.8(4)
C1 C2 C3 C4 -29.0(4)
C2 C3 C4 C5 38.5(4)
C3 C4 C5 C9 83.3(3)
C3 C4 C5 C6 -149.8(3)
C3 C4 C5 C1 -32.3(4)
O1 C1 C5 C9 80.0(4)
C2 C1 C5 C9 -102.6(4)
O1 C1 C5 C6 -40.8(4)
C2 C1 C5 C6 136.6(3)
O1 C1 C5 C4 -162.9(3)
C2 C1 C5 C4 14.5(4)
C9 C5 C6 C7 69.6(4)
C4 C5 C6 C7 -56.9(4)
C1 C5 C6 C7 -171.4(3)
C5 C6 C7 C8 -72.3(4)
C10 O3 C9 O2 2.4(5)
C10 O3 C9 C5 -177.1(3)
C6 C5 C9 O2 -121.0(4)
C4 C5 C9 O2 7.9(5)
C1 C5 C9 O2 120.1(4)
C6 C5 C9 O3 58.6(4)
C4 C5 C9 O3 -172.5(3)
C1 C5 C9 O3 -60.3(4)

loop_
_cod_related_entry_id
_cod_related_entry_database
_cod_related_entry_code
1 ChemSpider 21126174
